data_1521080
loop_
_publ_author_name
'Grzechnik, A.'
'Mezouar, M.'
'Stolen, S.'
'Bakken, E.'
'Grande, T.'

_publ_section_title
;
 Structural transformations in three-dimensional crystalline Ge Se2 at
 high pressures and high temperatures
;
_journal_name_full 'Journal of Solid State Chemistry'
_journal_page_first 121
_journal_page_last 127
_journal_volume 150
_journal_year 2000
_chemical_formula_sum 'Ge Se2'
_space_group_IT_number 82
_symmetry_space_group_name_Hall 'I -4'
_symmetry_space_group_name_H-M 'I -4'
_cell_angle_alpha 90
_cell_angle_beta 90
_cell_angle_gamma 90
_cell_formula_units_Z 4
_cell_length_a 5.5073
_cell_length_b 5.5073
_cell_length_c 9.9374
_cell_volume 301.405
_citation_journal_id_ASTM JSSCBI
_cod_data_source_file Grzechnik_JSSCBI_2000_1766.cif
_cod_data_source_block Ge1Se2
_cod_original_cell_volume 301.4048
_cod_original_formula_sum 'Ge1 Se2'
_cod_database_code 1521080

loop_
_symmetry_equiv_pos_as_xyz
x,y,z
y,-x,-z
-x,-y,z
-y,x,-z
x+1/2,y+1/2,z+1/2
y+1/2,-x+1/2,-z+1/2
-x+1/2,-y+1/2,z+1/2
-y+1/2,x+1/2,-z+1/2

loop_
_atom_site_label
_atom_site_type_symbol
_atom_site_fract_x
_atom_site_fract_y
_atom_site_fract_z
_atom_site_occupancy
_atom_site_U_iso_or_equiv
Ge1 Ge+4 0.5 0.5 0 1 0.0
Se1 Se-2 0.7662 0.26 0.1282 1 0.0
Ge2 Ge+4 0.5 0 0.25 1 0.0
